data_4082595
loop_
_publ_author_name
'K\"ampfe, Alexander'
'Kroke, Edwin'
'Wagler, J\"org'

_publ_section_title
;
 Silicon Compounds of 1,1-Bis(pyrrol-2-yl)ethenes: Molecular Structures
 and Chemical and Spectroscopic Properties
;
_journal_issue 1
_journal_name_full Organometallics
_journal_page_first 112
_journal_paper_doi 10.1021/om400868w
_journal_volume 33
_journal_year 2014
_chemical_formula_moiety 'C35 H42 N2 O3 Si'
_chemical_formula_sum 'C35 H42 N2 O3 Si'
_chemical_formula_weight 566.80
_chemical_name_systematic
;
 ?
;
_space_group_IT_number 2
_symmetry_cell_setting triclinic
_symmetry_space_group_name_Hall '-P 1'
_symmetry_space_group_name_H-M 'P -1'
_atom_sites_solution_hydrogens geom
_atom_sites_solution_primary direct
_atom_sites_solution_secondary difmap
_audit_creation_method SHELXL-97
_cell_angle_alpha 97.944(2)
_cell_angle_beta 107.435(2)
_cell_angle_gamma 97.891(2)
_cell_formula_units_Z 6
_cell_length_a 15.6650(4)
_cell_length_b 17.2628(5)
_cell_length_c 18.1915(5)
_cell_measurement_reflns_used 35945
_cell_measurement_temperature 150(2)
_cell_measurement_theta_max 28.53
_cell_measurement_theta_min 1.39
_cell_volume 4564.4(2)
_computing_cell_refinement 'STOE X-AREA'
_computing_data_collection 'STOE X-AREA'
_computing_data_reduction 'STOE X-RED'
_computing_molecular_graphics 'ORTEP32 (Farugia)'
_computing_publication_material 'CIFTAB (Sheldrick)'
_computing_structure_refinement 'SHELXL-97 (Sheldrick, 1997)'
_computing_structure_solution 'SHELXS-97 (Sheldrick, 1990)'
_diffrn_ambient_temperature 150(2)
_diffrn_measured_fraction_theta_full 0.999
_diffrn_measured_fraction_theta_max 0.999
_diffrn_measurement_device_type 'Stoe IPDS-2'
_diffrn_measurement_method 'omega scans'
_diffrn_radiation_monochromator graphite
_diffrn_radiation_source 'fine-focus sealed tube'
_diffrn_radiation_type MoK\a
_diffrn_radiation_wavelength 0.71073
_diffrn_reflns_av_R_equivalents 0.0675
_diffrn_reflns_av_sigmaI/netI 0.0452
_diffrn_reflns_limit_h_max 19
_diffrn_reflns_limit_h_min -19
_diffrn_reflns_limit_k_max 21
_diffrn_reflns_limit_k_min -21
_diffrn_reflns_limit_l_max 22
_diffrn_reflns_limit_l_min -22
_diffrn_reflns_number 61255
_diffrn_reflns_theta_full 26.00
_diffrn_reflns_theta_max 26.00
_diffrn_reflns_theta_min 1.39
_exptl_absorpt_coefficient_mu 0.115
_exptl_absorpt_correction_T_max 0.9909
_exptl_absorpt_correction_T_min 0.9389
_exptl_absorpt_correction_type integration
_exptl_absorpt_process_details XShape
_exptl_crystal_colour yellow
_exptl_crystal_density_diffrn 1.237
_exptl_crystal_density_method 'not measured'
_exptl_crystal_description piece
_exptl_crystal_F_000 1824
_exptl_crystal_size_max 0.35
_exptl_crystal_size_mid 0.30
_exptl_crystal_size_min 0.25
_refine_diff_density_max 0.397
_refine_diff_density_min -0.386
_refine_diff_density_rms 0.047
_refine_ls_extinction_method none
_refine_ls_goodness_of_fit_ref 1.041
_refine_ls_hydrogen_treatment constr
_refine_ls_matrix_type full
_refine_ls_number_parameters 1139
_refine_ls_number_reflns 17937
_refine_ls_number_restraints 2
_refine_ls_restrained_S_all 1.041
_refine_ls_R_factor_all 0.0683
_refine_ls_R_factor_gt 0.0486
_refine_ls_shift/su_max 0.001
_refine_ls_shift/su_mean 0.000
_refine_ls_structure_factor_coef Fsqd
_refine_ls_weighting_details 'calc w=1/[\s^2^(Fo^2^)+(0.0812P)^2^+0.5825P] where P=(Fo^2^+2Fc^2^)/3'
_refine_ls_weighting_scheme calc
_refine_ls_wR_factor_gt 0.1295
_refine_ls_wR_factor_ref 0.1388
_reflns_number_gt 13598
_reflns_number_total 17937
_reflns_threshold_expression >2sigma(I)
_cod_data_source_file om400868w_si_002.cif
_cod_data_source_block compound6c'
_cod_original_sg_symbol_Hall -P1
_cod_original_sg_symbol_H-M P-1
_cod_database_code 4082595

loop_
_symmetry_equiv_pos_as_xyz
'x, y, z'
'-x, -y, -z'

loop_
_atom_site_label
_atom_site_type_symbol
_atom_site_fract_x
_atom_site_fract_y
_atom_site_fract_z
_atom_site_U_iso_or_equiv
_atom_site_adp_type
_atom_site_occupancy
_atom_site_symmetry_multiplicity
_atom_site_calc_flag
_atom_site_refinement_flags
_atom_site_disorder_assembly
_atom_site_disorder_group
Si1 Si 0.74617(3) 0.16190(3) 0.45700(3) 0.02461(11) Uani 1 1 d . . .
O1 O 0.69842(8) 0.13470(7) 0.52133(6) 0.0290(3) Uani 1 1 d . . .
O2 O 0.50056(10) 0.31886(8) 0.50747(8) 0.0432(3) Uani 1 1 d . . .
O3 O 0.71129(14) 0.12071(11) 0.74263(9) 0.0739(6) Uani 1 1 d . . .
N1 N 0.78929(9) 0.26286(8) 0.48213(8) 0.0279(3) Uani 1 1 d . . .
N2 N 0.67448(9) 0.15527(8) 0.36507(8) 0.0241(3) Uani 1 1 d . . .
C1 C 0.85262(11) 0.30165(11) 0.55384(10) 0.0327(4) Uani 1 1 d . . .
C2 C 0.86220(12) 0.38201(11) 0.55541(11) 0.0356(4) Uani 1 1 d . . .
C3 C 0.80274(12) 0.39455(10) 0.48378(11) 0.0330(4) Uani 1 1 d . . .
C4 C 0.75711(11) 0.32022(10) 0.43814(10) 0.0276(3) Uani 1 1 d . . .
C5 C 0.69082(11) 0.29646(10) 0.35911(10) 0.0286(3) Uani 1 1 d . . .
C6 C 0.65622(10) 0.21862(10) 0.32454(10) 0.0259(3) Uani 1 1 d . . .
C7 C 0.60217(11) 0.18039(10) 0.24286(10) 0.0284(3) Uani 1 1 d . . .
C8 C 0.59253(11) 0.10080(10) 0.23522(9) 0.0279(3) Uani 1 1 d . . .
C9 C 0.63742(11) 0.07667(9) 0.31194(9) 0.0256(3) Uani 1 1 d . . .
C10 C 0.89334(14) 0.25700(13) 0.61589(12) 0.0481(5) Uani 1 1 d . . .
H10A H 0.9410 0.2936 0.6593 0.072 Uiso 1 1 calc R . .
H10B H 0.9199 0.2150 0.5939 0.072 Uiso 1 1 calc R . .
H10C H 0.8459 0.2330 0.6352 0.072 Uiso 1 1 calc R . .
C11 C 0.92491(14) 0.44411(12) 0.62343(13) 0.0478(5) Uani 1 1 d . . .
H11A H 0.9293 0.4242 0.6727 0.057 Uiso 1 1 calc R . .
H11B H 0.8981 0.4928 0.6257 0.057 Uiso 1 1 calc R . .
C12 C 1.02020(16) 0.46584(15) 0.61874(16) 0.0655(7) Uani 1 1 d . . .
H12A H 1.0471 0.4180 0.6161 0.098 Uiso 1 1 calc R . .
H12B H 1.0580 0.5051 0.6654 0.098 Uiso 1 1 calc R . .
H12C H 1.0169 0.4885 0.5717 0.098 Uiso 1 1 calc R . .
C13 C 0.79281(16) 0.47674(11) 0.46706(13) 0.0504(5) Uani 1 1 d . . .
H13A H 0.8027 0.4814 0.4170 0.076 Uiso 1 1 calc R . .
H13B H 0.8379 0.5168 0.5093 0.076 Uiso 1 1 calc R . .
H13C H 0.7314 0.4853 0.4640 0.076 Uiso 1 1 calc R . .
C14 C 0.66188(14) 0.36344(11) 0.31774(13) 0.0453(5) Uani 1 1 d . . .
H14A H 0.6097 0.3418 0.2701 0.068 Uiso 1 1 calc R . .
H14B H 0.7126 0.3897 0.3035 0.068 Uiso 1 1 calc R . .
H14C H 0.6446 0.4022 0.3527 0.068 Uiso 1 1 calc R . .
C15 C 0.56633(14) 0.22182(12) 0.17585(11) 0.0416(4) Uani 1 1 d . . .
H15A H 0.5413 0.1826 0.1268 0.062 Uiso 1 1 calc R . .
H15B H 0.6160 0.2609 0.1725 0.062 Uiso 1 1 calc R . .
H15C H 0.5183 0.2490 0.1846 0.062 Uiso 1 1 calc R . .
C16 C 0.54307(13) 0.03929(11) 0.16279(11) 0.0390(4) Uani 1 1 d . . .
H16A H 0.5663 -0.0108 0.1689 0.047 Uiso 1 1 calc R . .
H16B H 0.5567 0.0576 0.1176 0.047 Uiso 1 1 calc R . .
C17 C 0.43965(14) 0.02194(13) 0.14472(13) 0.0519(5) Uani 1 1 d . . .
H17A H 0.4254 0.0032 0.1889 0.078 Uiso 1 1 calc R . .
H17B H 0.4117 -0.0192 0.0972 0.078 Uiso 1 1 calc R . .
H17C H 0.4156 0.0707 0.1364 0.078 Uiso 1 1 calc R . .
C18 C 0.56847(12) 0.02648(10) 0.33978(10) 0.0314(4) Uani 1 1 d . . .
H18A H 0.5991 0.0170 0.3923 0.047 Uiso 1 1 calc R . .
H18B H 0.5434 -0.0246 0.3033 0.047 Uiso 1 1 calc R . .
H18C H 0.5190 0.0551 0.3415 0.047 Uiso 1 1 calc R . .
C19 C 0.71666(12) 0.03370(10) 0.30836(10) 0.0313(4) Uani 1 1 d . . .
H19A H 0.6913 -0.0174 0.2706 0.038 Uiso 1 1 calc R . .
H19B H 0.7576 0.0667 0.2877 0.038 Uiso 1 1 calc R . .
C20 C 0.77364(12) 0.01641(10) 0.38698(10) 0.0323(4) Uani 1 1 d . . .
H20A H 0.8193 -0.0147 0.3777 0.039 Uiso 1 1 calc R . .
H20B H 0.7331 -0.0169 0.4077 0.039 Uiso 1 1 calc R . .
C21 C 0.82361(12) 0.09207(10) 0.44957(10) 0.0323(4) Uani 1 1 d . . .
H21A H 0.8751 0.1188 0.4356 0.039 Uiso 1 1 calc R . .
H21B H 0.8488 0.0768 0.5011 0.039 Uiso 1 1 calc R . .
C22 C 0.64210(11) 0.17358(10) 0.55268(9) 0.0285(3) Uani 1 1 d . . .
C23 C 0.59541(11) 0.22639(10) 0.51482(10) 0.0305(4) Uani 1 1 d . . .
H23 H 0.5984 0.2338 0.4648 0.037 Uiso 1 1 calc R . .
C24 C 0.54366(12) 0.26912(10) 0.54991(10) 0.0336(4) Uani 1 1 d . . .
C25 C 0.54042(13) 0.25958(11) 0.62361(11) 0.0383(4) Uani 1 1 d . . .
H25 H 0.5072 0.2899 0.6486 0.046 Uiso 1 1 calc R . .
C26 C 0.58617(13) 0.20537(12) 0.65972(11) 0.0405(4) Uani 1 1 d . . .
H26 H 0.5835 0.1987 0.7100 0.049 Uiso 1 1 calc R . .
C27 C 0.63644(13) 0.15974(11) 0.62564(10) 0.0353(4) Uani 1 1 d . . .
C28 C 0.68263(14) 0.10334(12) 0.67103(11) 0.0422(5) Uani 1 1 d . . .
C29 C 0.68790(12) 0.02337(11) 0.63146(10) 0.0349(4) Uani 1 1 d . . .
C30 C 0.62382(13) -0.01442(11) 0.55971(11) 0.0383(4) Uani 1 1 d . . .
H30 H 0.5792 0.0130 0.5327 0.046 Uiso 1 1 calc R . .
C31 C 0.62457(15) -0.09170(12) 0.52737(13) 0.0468(5) Uani 1 1 d . . .
H31 H 0.5803 -0.1176 0.4787 0.056 Uiso 1 1 calc R . .
C32 C 0.69036(17) -0.13069(13) 0.56658(15) 0.0576(6) Uani 1 1 d . . .
H32 H 0.6912 -0.1837 0.5447 0.069 Uiso 1 1 calc R . .
C33 C 0.75456(16) -0.09357(14) 0.63682(15) 0.0552(6) Uani 1 1 d . . .
H33 H 0.7999 -0.1208 0.6629 0.066 Uiso 1 1 calc R . .
C34 C 0.75367(14) -0.01693(13) 0.66989(12) 0.0446(5) Uani 1 1 d . . .
H34 H 0.7979 0.0083 0.7188 0.054 Uiso 1 1 calc R . .
C35 C 0.44264(15) 0.36171(13) 0.53781(14) 0.0498(5) Uani 1 1 d . . .
H35A H 0.3952 0.3240 0.5461 0.075 Uiso 1 1 calc R . .
H35B H 0.4142 0.3938 0.5003 0.075 Uiso 1 1 calc R . .
H35C H 0.4789 0.3968 0.5878 0.075 Uiso 1 1 calc R . .
Si2 Si 0.42902(3) 0.49426(3) 0.11729(3) 0.02467(11) Uani 1 1 d . . .
O4 O 0.39489(8) 0.46559(6) 0.18808(6) 0.0279(2) Uani 1 1 d . . .
O5 O 0.22182(9) 0.66033(8) 0.25465(8) 0.0407(3) Uani 1 1 d . . .
O6 O 0.49608(10) 0.43842(8) 0.38830(8) 0.0494(4) Uani 1 1 d . . .
N3 N 0.47214(10) 0.59529(8) 0.14155(8) 0.0286(3) Uani 1 1 d . . .
N4 N 0.34552(9) 0.48848(8) 0.03135(8) 0.0260(3) Uani 1 1 d . . .
C36 C 0.54302(12) 0.63330(10) 0.20918(10) 0.0330(4) Uani 1 1 d . . .
C37 C 0.54672(13) 0.71407(11) 0.21608(11) 0.0353(4) Uani 1 1 d . . .
C38 C 0.47608(13) 0.72734(10) 0.15152(11) 0.0340(4) Uani 1 1 d . . .
C39 C 0.42940(12) 0.65333(10) 0.10509(10) 0.0288(4) Uani 1 1 d . . .
C40 C 0.35391(12) 0.63054(10) 0.03091(10) 0.0305(4) Uani 1 1 d . . .
C41 C 0.31965(11) 0.55249(10) -0.00513(10) 0.0277(3) Uani 1 1 d . . .
C42 C 0.25903(12) 0.51562(11) -0.08552(10) 0.0328(4) Uani 1 1 d . . .
C43 C 0.24937(12) 0.43580(11) -0.09500(10) 0.0331(4) Uani 1 1 d . . .
C44 C 0.30029(12) 0.41049(10) -0.02068(10) 0.0289(4) Uani 1 1 d . . .
C45 C 0.60098(13) 0.58680(12) 0.26014(11) 0.0429(5) Uani 1 1 d . . .
H45A H 0.6457 0.6233 0.3057 0.064 Uiso 1 1 calc R . .
H45B H 0.6329 0.5574 0.2302 0.064 Uiso 1 1 calc R . .
H45C H 0.5624 0.5492 0.2780 0.064 Uiso 1 1 calc R . .
C46 C 0.61599(14) 0.77586(12) 0.28120(12) 0.0427(5) Uani 1 1 d . . .
H46A H 0.6306 0.7540 0.3301 0.051 Uiso 1 1 calc R . .
H46B H 0.5885 0.8231 0.2902 0.051 Uiso 1 1 calc R . .
C47 C 0.70360(14) 0.80191(12) 0.26461(12) 0.0457(5) Uani 1 1 d . . .
H47A H 0.7315 0.7555 0.2558 0.069 Uiso 1 1 calc R . .
H47B H 0.7457 0.8410 0.3096 0.069 Uiso 1 1 calc R . .
H47C H 0.6903 0.8261 0.2177 0.069 Uiso 1 1 calc R . .
C48 C 0.45893(15) 0.80952(11) 0.14035(13) 0.0450(5) Uani 1 1 d . . .
H48A H 0.4584 0.8167 0.0877 0.067 Uiso 1 1 calc R . .
H48B H 0.5073 0.8496 0.1798 0.067 Uiso 1 1 calc R . .
H48C H 0.3999 0.8156 0.1463 0.067 Uiso 1 1 calc R . .
C49 C 0.31556(15) 0.69756(11) -0.00461(13) 0.0452(5) Uani 1 1 d . . .
H49A H 0.3593 0.7258 -0.0252 0.068 Uiso 1 1 calc R . .
H49B H 0.3042 0.7347 0.0357 0.068 Uiso 1 1 calc R . .
H49C H 0.2583 0.6757 -0.0474 0.068 Uiso 1 1 calc R . .
C50 C 0.22115(15) 0.55913(12) -0.15042(11) 0.0444(5) Uani 1 1 d . . .
H50A H 0.1962 0.5213 -0.2005 0.067 Uiso 1 1 calc R . .
H50B H 0.2698 0.5998 -0.1531 0.067 Uiso 1 1 calc R . .
H50C H 0.1727 0.5847 -0.1400 0.067 Uiso 1 1 calc R . .
C51 C 0.19697(15) 0.37490(12) -0.16770(12) 0.0466(5) Uani 1 1 d . . .
H51A H 0.2206 0.3248 -0.1633 0.056 Uiso 1 1 calc R . .
H51B H 0.2083 0.3940 -0.2134 0.056 Uiso 1 1 calc R . .
C52 C 0.09446(16) 0.35690(15) -0.18304(15) 0.0650(7) Uani 1 1 d . . .
H52A H 0.0824 0.3396 -0.1374 0.098 Uiso 1 1 calc R . .
H52B H 0.0657 0.3145 -0.2294 0.098 Uiso 1 1 calc R . .
H52C H 0.0694 0.4050 -0.1922 0.098 Uiso 1 1 calc R . .
C53 C 0.23454(13) 0.36476(11) 0.01372(11) 0.0363(4) Uani 1 1 d . . .
H53A H 0.2690 0.3541 0.0647 0.054 Uiso 1 1 calc R . .
H53B H 0.2033 0.3142 -0.0221 0.054 Uiso 1 1 calc R . .
H53C H 0.1895 0.3969 0.0204 0.054 Uiso 1 1 calc R . .
C54 C 0.37287(12) 0.36188(10) -0.03265(10) 0.0333(4) Uani 1 1 d . . .
H54A H 0.3410 0.3099 -0.0670 0.040 Uiso 1 1 calc R . .
H54B H 0.4085 0.3905 -0.0607 0.040 Uiso 1 1 calc R . .
C55 C 0.43942(13) 0.34634(10) 0.04244(11) 0.0333(4) Uani 1 1 d . . .
H55A H 0.4787 0.3109 0.0278 0.040 Uiso 1 1 calc R . .
H55B H 0.4042 0.3181 0.0710 0.040 Uiso 1 1 calc R . .
C56 C 0.50070(12) 0.42297(10) 0.09798(11) 0.0318(4) Uani 1 1 d . . .
H56A H 0.5438 0.4471 0.0735 0.038 Uiso 1 1 calc R . .
H56B H 0.5365 0.4098 0.1480 0.038 Uiso 1 1 calc R . .
C57 C 0.35628(11) 0.50506(9) 0.23705(9) 0.0260(3) Uani 1 1 d . . .
C58 C 0.30707(11) 0.56379(10) 0.21553(10) 0.0286(3) Uani 1 1 d . . .
H58 H 0.2974 0.5775 0.1652 0.034 Uiso 1 1 calc R . .
C59 C 0.27198(11) 0.60246(10) 0.26959(11) 0.0315(4) Uani 1 1 d . . .
C60 C 0.28728(12) 0.58278(11) 0.34322(11) 0.0338(4) Uani 1 1 d . . .
H60 H 0.2639 0.6098 0.3798 0.041 Uiso 1 1 calc R . .
C61 C 0.33605(12) 0.52435(11) 0.36323(10) 0.0337(4) Uani 1 1 d . . .
H61 H 0.3465 0.5116 0.4140 0.040 Uiso 1 1 calc R . .
C62 C 0.37064(11) 0.48325(10) 0.31013(10) 0.0287(4) Uani 1 1 d . . .
C63 C 0.42466(12) 0.42039(10) 0.33353(10) 0.0314(4) Uani 1 1 d . . .
C64 C 0.38766(11) 0.33595(10) 0.29227(10) 0.0297(4) Uani 1 1 d . . .
C65 C 0.30547(12) 0.31412(11) 0.23066(12) 0.0362(4) Uani 1 1 d . . .
H65 H 0.2722 0.3538 0.2131 0.043 Uiso 1 1 calc R . .
C66 C 0.27194(13) 0.23483(11) 0.19482(13) 0.0430(5) Uani 1 1 d . . .
H66 H 0.2167 0.2203 0.1519 0.052 Uiso 1 1 calc R . .
C67 C 0.31946(14) 0.17730(11) 0.22201(13) 0.0448(5) Uani 1 1 d . . .
H67 H 0.2961 0.1228 0.1985 0.054 Uiso 1 1 calc R . .
C68 C 0.40055(14) 0.19846(11) 0.28306(13) 0.0446(5) Uani 1 1 d . . .
H68 H 0.4329 0.1584 0.3013 0.054 Uiso 1 1 calc R . .
C69 C 0.43513(13) 0.27722(11) 0.31796(11) 0.0382(4) Uani 1 1 d . . .
H69 H 0.4915 0.2914 0.3596 0.046 Uiso 1 1 calc R . .
C70 C 0.20978(16) 0.68601(13) 0.18235(12) 0.0513(5) Uani 1 1 d . . .
H70A H 0.2694 0.7060 0.1781 0.077 Uiso 1 1 calc R . .
H70B H 0.1742 0.7286 0.1797 0.077 Uiso 1 1 calc R . .
H70C H 0.1774 0.6412 0.1391 0.077 Uiso 1 1 calc R . .
Si3 Si 0.91132(3) 0.17527(3) 0.22133(3) 0.02716(11) Uani 1 1 d . A .
O7 O 0.95779(8) 0.20391(6) 0.15671(7) 0.0285(2) Uani 1 1 d . . .
O8 O 1.12433(8) -0.00237(7) 0.13686(7) 0.0358(3) Uani 1 1 d . . .
O9 O 0.93530(16) 0.24352(10) -0.05203(9) 0.0868(7) Uani 1 1 d . . .
N5 N 0.86132(9) 0.07588(8) 0.19209(8) 0.0274(3) Uani 1 1 d . . .
N6 N 0.98604(10) 0.17498(8) 0.31028(8) 0.0300(3) Uani 1 1 d . . .
C71 C 0.79437(11) 0.04204(11) 0.12093(10) 0.0315(4) Uani 1 1 d . . .
C72 C 0.78879(12) -0.03879(10) 0.10866(11) 0.0328(4) Uani 1 1 d . . .
C73 C 0.85505(12) -0.05703(10) 0.17404(10) 0.0295(4) Uani 1 1 d . . .
C74 C 0.89944(11) 0.01419(9) 0.22599(10) 0.0264(3) Uani 1 1 d . . .
C75 C 0.96924(11) 0.03164(10) 0.30327(10) 0.0274(3) Uani 1 1 d . . .
C76 C 1.00540(12) 0.10770(10) 0.34379(10) 0.0292(4) Uani 1 1 d . . .
C77 C 1.06267(16) 0.13944(12) 0.42576(11) 0.0454(5) Uani 1 1 d . A .
C78 C 1.0750(2) 0.21914(13) 0.44002(12) 0.0623(7) Uani 1 1 d D . .
C79 C 1.03052(16) 0.25027(11) 0.36709(11) 0.0435(5) Uani 1 1 d . A .
C80 C 0.74184(13) 0.09314(12) 0.07200(12) 0.0425(5) Uani 1 1 d . . .
H80A H 0.6982 0.0597 0.0239 0.064 Uiso 1 1 calc R . .
H80B H 0.7839 0.1317 0.0584 0.064 Uiso 1 1 calc R . .
H80C H 0.7089 0.1216 0.1016 0.064 Uiso 1 1 calc R . .
C81 C 0.72319(13) -0.09713(12) 0.03835(11) 0.0405(4) Uani 1 1 d . . .
H81A H 0.7509 -0.1442 0.0291 0.049 Uiso 1 1 calc R . .
H81B H 0.7139 -0.0719 -0.0084 0.049 Uiso 1 1 calc R . .
C82 C 0.63081(14) -0.12491(13) 0.04708(12) 0.0464(5) Uani 1 1 d . . .
H82A H 0.6391 -0.1506 0.0929 0.070 Uiso 1 1 calc R . .
H82B H 0.5922 -0.1630 -0.0002 0.070 Uiso 1 1 calc R . .
H82C H 0.6017 -0.0790 0.0542 0.070 Uiso 1 1 calc R . .
C83 C 0.87290(14) -0.14017(10) 0.17894(12) 0.0397(4) Uani 1 1 d . . .
H83A H 0.9356 -0.1419 0.1804 0.060 Uiso 1 1 calc R . .
H83B H 0.8305 -0.1777 0.1329 0.060 Uiso 1 1 calc R . .
H83C H 0.8642 -0.1549 0.2267 0.060 Uiso 1 1 calc R . .
C84 C 0.99829(14) -0.03933(11) 0.33682(12) 0.0440(5) Uani 1 1 d . . .
H84A H 1.0472 -0.0210 0.3873 0.066 Uiso 1 1 calc R . .
H84B H 1.0204 -0.0717 0.3004 0.066 Uiso 1 1 calc R . .
H84C H 0.9462 -0.0714 0.3447 0.066 Uiso 1 1 calc R . .
C85 C 1.1011(2) 0.09141(14) 0.48673(13) 0.0743(9) Uani 1 1 d . . .
H85A H 1.1324 0.1272 0.5374 0.111 Uiso 1 1 calc R A .
H85B H 1.1444 0.0625 0.4710 0.111 Uiso 1 1 calc R . .
H85C H 1.0514 0.0533 0.4915 0.111 Uiso 1 1 calc R . .
C86 C 1.1486(3) 0.2687(2) 0.51514(17) 0.0421(7) Uani 0.50 1 d PD A 1
H86A H 1.2022 0.2427 0.5295 0.051 Uiso 0.50 1 calc PR A 1
H86B H 1.1687 0.3227 0.5066 0.051 Uiso 0.50 1 calc PR A 1
C87 C 1.1052(3) 0.2740(3) 0.5806(2) 0.0589(9) Uani 0.50 1 d PD A 1
H87A H 1.0487 0.2946 0.5634 0.088 Uiso 0.50 1 calc PR A 1
H87B H 1.1477 0.3099 0.6278 0.088 Uiso 0.50 1 calc PR A 1
H87C H 1.0917 0.2209 0.5925 0.088 Uiso 0.50 1 calc PR A 1
C86A C 1.0986(3) 0.2809(2) 0.51660(19) 0.0421(7) Uani 0.50 1 d PD A 2
H86C H 1.0725 0.3290 0.5067 0.051 Uiso 0.50 1 calc PR A 2
H86D H 1.0768 0.2580 0.5562 0.051 Uiso 0.50 1 calc PR A 2
C87A C 1.2032(3) 0.2995(3) 0.5424(3) 0.0589(9) Uani 0.50 1 d PD A 2
H87D H 1.2268 0.2506 0.5510 0.088 Uiso 0.50 1 calc PR A 2
H87E H 1.2268 0.3392 0.5912 0.088 Uiso 0.50 1 calc PR A 2
H87F H 1.2226 0.3205 0.5014 0.088 Uiso 0.50 1 calc PR A 2
C88 C 1.10280(15) 0.29743(11) 0.34070(12) 0.0464(5) Uani 1 1 d . . .
H88A H 1.1471 0.2643 0.3344 0.070 Uiso 1 1 calc R A .
H88B H 1.1341 0.3455 0.3803 0.070 Uiso 1 1 calc R . .
H88C H 1.0733 0.3126 0.2906 0.070 Uiso 1 1 calc R . .
C89 C 0.9575(2) 0.29938(12) 0.37593(14) 0.0610(7) Uani 1 1 d . . .
H89A H 0.9156 0.2685 0.3972 0.073 Uiso 1 1 calc R A .
H89B H 0.9882 0.3489 0.4149 0.073 Uiso 1 1 calc R . .
C90 C 0.90110(17) 0.32182(12) 0.30010(15) 0.0566(6) Uani 1 1 d . A .
H90A H 0.9429 0.3521 0.2783 0.068 Uiso 1 1 calc R . .
H90B H 0.8610 0.3574 0.3129 0.068 Uiso 1 1 calc R . .
C91 C 0.84178(14) 0.24990(11) 0.23668(14) 0.0466(5) Uani 1 1 d . . .
H91A H 0.8151 0.2679 0.1869 0.056 Uiso 1 1 calc R A .
H91B H 0.7912 0.2257 0.2533 0.056 Uiso 1 1 calc R . .
C92 C 1.00729(11) 0.16293(10) 0.11928(9) 0.0267(3) Uani 1 1 d . . .
C93 C 1.04578(11) 0.10111(10) 0.14713(9) 0.0272(3) Uani 1 1 d . . .
H93 H 1.0427 0.0884 0.1955 0.033 Uiso 1 1 calc R . .
C94 C 1.08949(11) 0.05707(10) 0.10403(10) 0.0296(4) Uani 1 1 d . . .
C95 C 1.09374(12) 0.07511(11) 0.03299(10) 0.0355(4) Uani 1 1 d . . .
H95 H 1.1217 0.0445 0.0027 0.043 Uiso 1 1 calc R . .
C96 C 1.05654(13) 0.13837(12) 0.00718(10) 0.0390(4) Uani 1 1 d . . .
H96 H 1.0596 0.1508 -0.0413 0.047 Uiso 1 1 calc R . .
C97 C 1.01455(12) 0.18482(10) 0.04960(10) 0.0326(4) Uani 1 1 d . . .
C98 C 0.97808(15) 0.25255(12) 0.01732(11) 0.0449(5) Uani 1 1 d . . .
C99 C 1.00069(13) 0.33355(11) 0.06811(10) 0.0349(4) Uani 1 1 d . . .
C100 C 0.95380(15) 0.39242(12) 0.04169(12) 0.0461(5) Uani 1 1 d . . .
H100 H 0.9043 0.3797 -0.0062 0.055 Uiso 1 1 calc R . .
C101 C 0.97856(16) 0.46928(13) 0.08450(13) 0.0490(5) Uani 1 1 d . . .
H101 H 0.9461 0.5092 0.0661 0.059 Uiso 1 1 calc R . .
C102 C 1.05064(14) 0.48813(12) 0.15420(12) 0.0440(5) Uani 1 1 d . . .
H102 H 1.0681 0.5411 0.1833 0.053 Uiso 1 1 calc R . .
C103 C 1.09712(13) 0.43006(11) 0.18154(12) 0.0391(4) Uani 1 1 d . . .
H103 H 1.1461 0.4429 0.2297 0.047 Uiso 1 1 calc R . .
C104 C 1.07224(12) 0.35289(11) 0.13855(11) 0.0339(4) Uani 1 1 d . . .
H104 H 1.1044 0.3130 0.1574 0.041 Uiso 1 1 calc R . .
C105 C 1.17541(13) -0.04633(12) 0.09860(12) 0.0432(5) Uani 1 1 d . . .
H10D H 1.1369 -0.0710 0.0449 0.065 Uiso 1 1 calc R . .
H10E H 1.1956 -0.0879 0.1276 0.065 Uiso 1 1 calc R . .
H10F H 1.2286 -0.0102 0.0971 0.065 Uiso 1 1 calc R . .

loop_
_atom_site_aniso_label
_atom_site_aniso_U_11
_atom_site_aniso_U_22
_atom_site_aniso_U_33
_atom_site_aniso_U_23
_atom_site_aniso_U_13
_atom_site_aniso_U_12
Si1 0.0256(2) 0.0238(2) 0.0236(2) 0.00339(17) 0.00755(18) 0.00387(17)
O1 0.0335(6) 0.0288(6) 0.0258(6) 0.0050(5) 0.0116(5) 0.0047(5)
O2 0.0572(8) 0.0395(7) 0.0452(8) 0.0103(6) 0.0284(7) 0.0209(7)
O3 0.1215(16) 0.0690(11) 0.0257(8) 0.0082(7) 0.0091(9) 0.0336(11)
N1 0.0261(7) 0.0274(7) 0.0272(7) 0.0014(6) 0.0079(6) 0.0005(6)
N2 0.0274(7) 0.0202(6) 0.0247(7) 0.0036(5) 0.0089(6) 0.0046(5)
C1 0.0291(8) 0.0346(9) 0.0295(9) -0.0030(7) 0.0092(7) -0.0007(7)
C2 0.0337(9) 0.0334(9) 0.0362(10) -0.0065(8) 0.0158(8) -0.0016(8)
C3 0.0351(9) 0.0249(8) 0.0398(10) -0.0025(7) 0.0193(8) 0.0012(7)
C4 0.0273(8) 0.0244(8) 0.0335(9) 0.0028(7) 0.0157(7) 0.0029(7)
C5 0.0293(8) 0.0251(8) 0.0338(9) 0.0070(7) 0.0132(7) 0.0058(7)
C6 0.0243(8) 0.0265(8) 0.0285(8) 0.0070(7) 0.0098(7) 0.0062(6)
C7 0.0290(8) 0.0291(9) 0.0275(8) 0.0069(7) 0.0085(7) 0.0064(7)
C8 0.0297(8) 0.0290(9) 0.0234(8) 0.0023(7) 0.0072(7) 0.0066(7)
C9 0.0308(8) 0.0207(8) 0.0250(8) 0.0012(6) 0.0098(7) 0.0046(6)
C10 0.0454(11) 0.0479(12) 0.0358(11) 0.0015(9) -0.0011(9) -0.0028(9)
C11 0.0511(12) 0.0375(11) 0.0444(11) -0.0120(9) 0.0136(10) -0.0019(9)
C12 0.0494(13) 0.0501(14) 0.0760(17) -0.0199(12) 0.0142(12) -0.0140(11)
C13 0.0626(13) 0.0253(10) 0.0563(13) -0.0030(9) 0.0170(11) 0.0017(9)
C14 0.0502(12) 0.0279(10) 0.0513(12) 0.0124(9) 0.0055(10) 0.0055(9)
C15 0.0500(11) 0.0389(10) 0.0328(10) 0.0126(8) 0.0059(9) 0.0094(9)
C16 0.0490(11) 0.0338(10) 0.0276(9) -0.0009(7) 0.0054(8) 0.0083(8)
C17 0.0467(12) 0.0440(12) 0.0454(12) -0.0056(9) -0.0058(10) 0.0042(10)
C18 0.0346(9) 0.0254(8) 0.0321(9) 0.0039(7) 0.0102(7) 0.0010(7)
C19 0.0372(9) 0.0298(9) 0.0291(9) 0.0038(7) 0.0123(7) 0.0123(7)
C20 0.0353(9) 0.0297(9) 0.0350(9) 0.0066(7) 0.0120(8) 0.0138(7)
C21 0.0306(9) 0.0329(9) 0.0331(9) 0.0072(7) 0.0081(7) 0.0093(7)
C22 0.0304(8) 0.0286(8) 0.0235(8) -0.0004(7) 0.0098(7) -0.0015(7)
C23 0.0344(9) 0.0296(9) 0.0273(8) 0.0024(7) 0.0133(7) 0.0011(7)
C24 0.0371(9) 0.0281(9) 0.0340(9) 0.0006(7) 0.0142(8) -0.0001(7)
C25 0.0440(10) 0.0359(10) 0.0354(10) -0.0026(8) 0.0201(8) 0.0014(8)
C26 0.0493(11) 0.0440(11) 0.0271(9) 0.0006(8) 0.0174(8) -0.0002(9)
C27 0.0403(10) 0.0361(10) 0.0259(9) 0.0021(7) 0.0103(8) -0.0001(8)
C28 0.0537(12) 0.0445(11) 0.0273(9) 0.0087(8) 0.0123(9) 0.0050(9)
C29 0.0389(10) 0.0367(10) 0.0312(9) 0.0117(8) 0.0154(8) -0.0002(8)
C30 0.0373(10) 0.0367(10) 0.0402(10) 0.0106(8) 0.0144(8) -0.0029(8)
C31 0.0497(12) 0.0349(11) 0.0498(12) 0.0046(9) 0.0162(10) -0.0088(9)
C32 0.0719(16) 0.0351(11) 0.0726(16) 0.0109(11) 0.0341(14) 0.0073(11)
C33 0.0572(13) 0.0532(14) 0.0648(15) 0.0204(12) 0.0254(12) 0.0204(11)
C34 0.0426(11) 0.0515(12) 0.0425(11) 0.0154(9) 0.0162(9) 0.0059(9)
C35 0.0564(13) 0.0428(11) 0.0616(14) 0.0067(10) 0.0335(11) 0.0184(10)
Si2 0.0299(2) 0.0203(2) 0.0257(2) 0.00249(17) 0.01316(19) 0.00368(17)
O4 0.0383(6) 0.0223(6) 0.0280(6) 0.0040(5) 0.0175(5) 0.0071(5)
O5 0.0435(7) 0.0344(7) 0.0450(8) 0.0051(6) 0.0123(6) 0.0173(6)
O6 0.0513(8) 0.0376(8) 0.0454(8) 0.0036(6) -0.0033(7) 0.0099(6)
N3 0.0336(7) 0.0236(7) 0.0291(7) 0.0027(6) 0.0138(6) 0.0013(6)
N4 0.0341(7) 0.0193(6) 0.0266(7) 0.0031(5) 0.0135(6) 0.0045(6)
C36 0.0370(9) 0.0301(9) 0.0302(9) -0.0011(7) 0.0153(8) -0.0021(7)
C37 0.0403(10) 0.0288(9) 0.0369(10) -0.0025(7) 0.0213(8) -0.0046(8)
C38 0.0458(10) 0.0226(8) 0.0388(10) 0.0010(7) 0.0264(9) 0.0004(7)
C39 0.0376(9) 0.0226(8) 0.0320(9) 0.0045(7) 0.0207(8) 0.0041(7)
C40 0.0378(9) 0.0245(8) 0.0357(9) 0.0083(7) 0.0199(8) 0.0066(7)
C41 0.0329(8) 0.0264(8) 0.0292(8) 0.0077(7) 0.0160(7) 0.0074(7)
C42 0.0349(9) 0.0362(10) 0.0313(9) 0.0094(7) 0.0143(8) 0.0092(8)
C43 0.0356(9) 0.0330(9) 0.0291(9) 0.0013(7) 0.0103(7) 0.0060(8)
C44 0.0352(9) 0.0227(8) 0.0275(8) -0.0006(7) 0.0122(7) 0.0018(7)
C45 0.0409(10) 0.0419(11) 0.0374(10) 0.0005(8) 0.0066(9) 0.0000(9)
C46 0.0485(11) 0.0331(10) 0.0423(11) -0.0070(8) 0.0204(9) -0.0050(9)
C47 0.0453(11) 0.0403(11) 0.0463(12) -0.0041(9) 0.0179(9) -0.0039(9)
C48 0.0621(13) 0.0226(9) 0.0528(12) 0.0028(8) 0.0273(11) 0.0014(9)
C49 0.0569(12) 0.0302(10) 0.0498(12) 0.0130(9) 0.0151(10) 0.0126(9)
C50 0.0539(12) 0.0453(11) 0.0341(10) 0.0137(9) 0.0105(9) 0.0113(10)
C51 0.0557(12) 0.0391(11) 0.0360(11) -0.0028(9) 0.0046(9) 0.0122(10)
C52 0.0536(14) 0.0547(14) 0.0612(15) -0.0117(12) -0.0080(12) 0.0084(11)
C53 0.0383(10) 0.0305(9) 0.0372(10) 0.0017(8) 0.0145(8) -0.0032(8)
C54 0.0429(10) 0.0255(8) 0.0319(9) -0.0003(7) 0.0151(8) 0.0075(8)
C55 0.0420(10) 0.0248(8) 0.0374(10) 0.0043(7) 0.0178(8) 0.0107(7)
C56 0.0331(9) 0.0301(9) 0.0353(9) 0.0048(7) 0.0150(7) 0.0087(7)
C57 0.0285(8) 0.0231(8) 0.0268(8) 0.0010(6) 0.0131(7) 0.0007(6)
C58 0.0322(8) 0.0251(8) 0.0281(8) 0.0042(7) 0.0105(7) 0.0033(7)
C59 0.0293(8) 0.0248(8) 0.0383(10) 0.0014(7) 0.0101(7) 0.0043(7)
C60 0.0347(9) 0.0347(9) 0.0343(9) 0.0009(7) 0.0176(8) 0.0048(8)
C61 0.0403(10) 0.0357(9) 0.0300(9) 0.0069(7) 0.0180(8) 0.0074(8)
C62 0.0334(9) 0.0256(8) 0.0286(9) 0.0042(7) 0.0132(7) 0.0041(7)
C63 0.0355(9) 0.0314(9) 0.0282(9) 0.0072(7) 0.0114(8) 0.0057(7)
C64 0.0335(9) 0.0281(9) 0.0325(9) 0.0085(7) 0.0165(7) 0.0067(7)
C65 0.0308(9) 0.0285(9) 0.0488(11) 0.0104(8) 0.0115(8) 0.0035(7)
C66 0.0339(10) 0.0338(10) 0.0540(12) 0.0042(9) 0.0084(9) -0.0005(8)
C67 0.0440(11) 0.0264(9) 0.0635(13) 0.0007(9) 0.0214(10) 0.0040(8)
C68 0.0477(11) 0.0316(10) 0.0584(13) 0.0101(9) 0.0187(10) 0.0153(9)
C69 0.0410(10) 0.0342(10) 0.0405(10) 0.0088(8) 0.0118(8) 0.0119(8)
C70 0.0650(14) 0.0428(12) 0.0441(12) 0.0098(9) 0.0080(10) 0.0241(11)
Si3 0.0314(2) 0.0206(2) 0.0336(3) 0.00694(18) 0.0155(2) 0.00551(18)
O7 0.0314(6) 0.0240(6) 0.0318(6) 0.0081(5) 0.0120(5) 0.0040(5)
O8 0.0415(7) 0.0343(7) 0.0355(7) 0.0044(5) 0.0167(6) 0.0129(6)
O9 0.1467(19) 0.0452(9) 0.0357(9) 0.0098(7) -0.0188(10) 0.0167(11)
N5 0.0268(7) 0.0249(7) 0.0317(7) 0.0062(6) 0.0111(6) 0.0040(6)
N6 0.0446(8) 0.0185(7) 0.0280(7) 0.0023(6) 0.0163(6) 0.0011(6)
C71 0.0279(8) 0.0337(9) 0.0319(9) 0.0059(7) 0.0102(7) 0.0016(7)
C72 0.0310(9) 0.0311(9) 0.0355(9) 0.0016(7) 0.0151(8) -0.0013(7)
C73 0.0334(9) 0.0244(8) 0.0329(9) 0.0038(7) 0.0162(7) 0.0013(7)
C74 0.0286(8) 0.0218(8) 0.0323(9) 0.0061(7) 0.0151(7) 0.0035(6)
C75 0.0290(8) 0.0244(8) 0.0299(9) 0.0065(7) 0.0120(7) 0.0024(7)
C76 0.0353(9) 0.0268(8) 0.0272(8) 0.0067(7) 0.0139(7) 0.0019(7)
C77 0.0679(14) 0.0351(10) 0.0262(9) 0.0078(8) 0.0124(9) -0.0086(9)
C78 0.112(2) 0.0359(11) 0.0235(10) 0.0001(8) 0.0172(12) -0.0195(12)
C79 0.0776(14) 0.0220(9) 0.0284(9) -0.0018(7) 0.0231(10) -0.0058(9)
C80 0.0363(10) 0.0452(11) 0.0424(11) 0.0117(9) 0.0062(8) 0.0072(9)
C81 0.0397(10) 0.0412(11) 0.0361(10) -0.0012(8) 0.0126(8) 0.0003(8)
C82 0.0419(11) 0.0440(11) 0.0440(11) -0.0037(9) 0.0122(9) -0.0066(9)
C83 0.0516(11) 0.0224(9) 0.0447(11) -0.0002(8) 0.0200(9) 0.0021(8)
C84 0.0508(12) 0.0294(10) 0.0440(11) 0.0084(8) 0.0034(9) 0.0079(9)
C85 0.121(2) 0.0456(13) 0.0279(11) 0.0135(10) -0.0023(13) -0.0236(14)
C86 0.051(2) 0.0404(16) 0.0302(13) -0.0012(11) 0.0092(16) 0.0110(16)
C87 0.064(2) 0.064(2) 0.0365(17) -0.0033(15) 0.0037(15) 0.0143(18)
C86A 0.051(2) 0.0404(16) 0.0302(13) -0.0012(11) 0.0092(16) 0.0110(16)
C87A 0.064(2) 0.064(2) 0.0365(17) -0.0033(15) 0.0037(15) 0.0143(18)
C88 0.0648(13) 0.0279(10) 0.0345(10) 0.0013(8) 0.0104(10) -0.0137(9)
C89 0.115(2) 0.0268(10) 0.0592(14) -0.0002(9) 0.0605(15) 0.0085(12)
C90 0.0855(17) 0.0256(10) 0.0827(17) 0.0114(10) 0.0583(15) 0.0194(10)
C91 0.0524(12) 0.0315(10) 0.0739(15) 0.0168(10) 0.0405(11) 0.0156(9)
C92 0.0269(8) 0.0257(8) 0.0237(8) 0.0014(6) 0.0071(7) -0.0019(6)
C93 0.0284(8) 0.0284(8) 0.0239(8) 0.0036(7) 0.0100(7) 0.0004(7)
C94 0.0263(8) 0.0284(9) 0.0293(9) -0.0002(7) 0.0076(7) -0.0016(7)
C95 0.0343(9) 0.0417(10) 0.0275(9) -0.0023(8) 0.0128(7) -0.0006(8)
C96 0.0456(11) 0.0445(11) 0.0237(9) 0.0045(8) 0.0126(8) -0.0032(9)
C97 0.0361(9) 0.0316(9) 0.0250(8) 0.0053(7) 0.0066(7) -0.0034(7)
C98 0.0609(13) 0.0364(10) 0.0282(10) 0.0106(8) 0.0043(9) -0.0023(9)
C99 0.0407(10) 0.0335(9) 0.0312(9) 0.0106(8) 0.0139(8) -0.0004(8)
C100 0.0557(12) 0.0452(12) 0.0341(10) 0.0122(9) 0.0088(9) 0.0065(10)
C101 0.0633(13) 0.0425(12) 0.0481(12) 0.0161(10) 0.0216(11) 0.0178(10)
C102 0.0486(11) 0.0351(10) 0.0487(12) 0.0031(9) 0.0207(10) 0.0036(9)
C103 0.0330(9) 0.0355(10) 0.0459(11) 0.0043(8) 0.0131(8) -0.0007(8)
C104 0.0308(9) 0.0319(9) 0.0398(10) 0.0089(8) 0.0140(8) 0.0004(7)
C105 0.0410(10) 0.0419(11) 0.0467(11) -0.0044(9) 0.0190(9) 0.0103(9)

loop_
_atom_type_symbol
_atom_type_description
_atom_type_scat_dispersion_real
_atom_type_scat_dispersion_imag
_atom_type_scat_source
C C 0.0033 0.0016 'International Tables Vol C Tables 4.2.6.8 and 6.1.1.4'
H H 0.0000 0.0000 'International Tables Vol C Tables 4.2.6.8 and 6.1.1.4'
N N 0.0061 0.0033 'International Tables Vol C Tables 4.2.6.8 and 6.1.1.4'
O O 0.0106 0.0060 'International Tables Vol C Tables 4.2.6.8 and 6.1.1.4'
Si Si 0.0817 0.0704 'International Tables Vol C Tables 4.2.6.8 and 6.1.1.4'

loop_
_geom_angle_atom_site_label_1
_geom_angle_atom_site_label_2
_geom_angle_atom_site_label_3
_geom_angle
O1 Si1 N2 115.87(6)
O1 Si1 N1 109.53(7)
N2 Si1 N1 100.69(7)
O1 Si1 C21 105.51(7)
N2 Si1 C21 106.48(7)
N1 Si1 C21 119.22(7)
C22 O1 Si1 127.47(11)
C24 O2 C35 118.21(15)
C1 N1 C4 109.01(14)
C1 N1 Si1 125.05(12)
C4 N1 Si1 125.41(11)
C6 N2 C9 111.67(12)
C6 N2 Si1 127.08(11)
C9 N2 Si1 120.20(10)
C2 C1 N1 108.11(16)
C2 C1 C10 130.17(17)
N1 C1 C10 121.58(16)
C1 C2 C3 108.32(16)
C1 C2 C11 124.11(19)
C3 C2 C11 127.56(18)
C4 C3 C2 107.93(16)
C4 C3 C13 129.50(18)
C2 C3 C13 122.52(17)
C3 C4 N1 106.61(15)
C3 C4 C5 132.24(16)
N1 C4 C5 121.11(14)
C6 C5 C4 122.28(15)
C6 C5 C14 121.57(16)
C4 C5 C14 116.16(15)
C5 C6 N2 122.55(15)
C5 C6 C7 131.76(15)
N2 C6 C7 105.54(13)
C8 C7 C6 109.73(14)
C8 C7 C15 123.56(16)
C6 C7 C15 126.65(15)
C7 C8 C16 127.63(16)
C7 C8 C9 111.60(14)
C16 C8 C9 120.76(15)
N2 C9 C8 101.41(12)
N2 C9 C18 110.48(13)
C8 C9 C18 112.09(14)
N2 C9 C19 109.34(13)
C8 C9 C19 111.90(13)
C18 C9 C19 111.20(13)
C1 C10 H10A 109.5
C1 C10 H10B 109.5
H10A C10 H10B 109.5
C1 C10 H10C 109.5
H10A C10 H10C 109.5
H10B C10 H10C 109.5
C2 C11 C12 113.56(17)
C2 C11 H11A 108.9
C12 C11 H11A 108.9
C2 C11 H11B 108.9
C12 C11 H11B 108.9
H11A C11 H11B 107.7
C11 C12 H12A 109.5
C11 C12 H12B 109.5
H12A C12 H12B 109.5
C11 C12 H12C 109.5
H12A C12 H12C 109.5
H12B C12 H12C 109.5
C3 C13 H13A 109.5
C3 C13 H13B 109.5
H13A C13 H13B 109.5
C3 C13 H13C 109.5
H13A C13 H13C 109.5
H13B C13 H13C 109.5
C5 C14 H14A 109.5
C5 C14 H14B 109.5
H14A C14 H14B 109.5
C5 C14 H14C 109.5
H14A C14 H14C 109.5
H14B C14 H14C 109.5
C7 C15 H15A 109.5
C7 C15 H15B 109.5
H15A C15 H15B 109.5
C7 C15 H15C 109.5
H15A C15 H15C 109.5
H15B C15 H15C 109.5
C8 C16 C17 113.68(16)
C8 C16 H16A 108.8
C17 C16 H16A 108.8
C8 C16 H16B 108.8
C17 C16 H16B 108.8
H16A C16 H16B 107.7
C16 C17 H17A 109.5
C16 C17 H17B 109.5
H17A C17 H17B 109.5
C16 C17 H17C 109.5
H17A C17 H17C 109.5
H17B C17 H17C 109.5
C9 C18 H18A 109.5
C9 C18 H18B 109.5
H18A C18 H18B 109.5
C9 C18 H18C 109.5
H18A C18 H18C 109.5
H18B C18 H18C 109.5
C20 C19 C9 115.15(14)
C20 C19 H19A 108.5
C9 C19 H19A 108.5
C20 C19 H19B 108.5
C9 C19 H19B 108.5
H19A C19 H19B 107.5
C19 C20 C21 113.81(14)
C19 C20 H20A 108.8
C21 C20 H20A 108.8
C19 C20 H20B 108.8
C21 C20 H20B 108.8
H20A C20 H20B 107.7
C20 C21 Si1 111.29(11)
C20 C21 H21A 109.4
Si1 C21 H21A 109.4
C20 C21 H21B 109.4
Si1 C21 H21B 109.4
H21A C21 H21B 108.0
C23 C22 O1 120.88(14)
C23 C22 C27 121.00(16)
O1 C22 C27 118.08(15)
C22 C23 C24 120.06(16)
C22 C23 H23 120.0
C24 C23 H23 120.0
O2 C24 C25 124.82(16)
O2 C24 C23 114.99(15)
C25 C24 C23 120.18(17)
C26 C25 C24 118.76(17)
C26 C25 H25 120.6
C24 C25 H25 120.6
C25 C26 C27 122.84(17)
C25 C26 H26 118.6
C27 C26 H26 118.6
C26 C27 C22 117.04(17)
C26 C27 C28 117.35(16)
C22 C27 C28 125.56(17)
O3 C28 C27 119.20(19)
O3 C28 C29 119.24(18)
C27 C28 C29 121.37(16)
C34 C29 C30 119.25(18)
C34 C29 C28 119.30(18)
C30 C29 C28 121.24(17)
C31 C30 C29 120.48(19)
C31 C30 H30 119.8
C29 C30 H30 119.8
C32 C31 C30 119.3(2)
C32 C31 H31 120.3
C30 C31 H31 120.3
C33 C32 C31 120.6(2)
C33 C32 H32 119.7
C31 C32 H32 119.7
C32 C33 C34 120.4(2)
C32 C33 H33 119.8
C34 C33 H33 119.8
C33 C34 C29 119.9(2)
C33 C34 H34 120.1
C29 C34 H34 120.1
O2 C35 H35A 109.5
O2 C35 H35B 109.5
H35A C35 H35B 109.5
O2 C35 H35C 109.5
H35A C35 H35C 109.5
H35B C35 H35C 109.5
O4 Si2 N4 115.46(7)
O4 Si2 N3 109.60(6)
N4 Si2 N3 100.92(7)
O4 Si2 C56 104.38(7)
N4 Si2 C56 106.49(7)
N3 Si2 C56 120.53(7)
C57 O4 Si2 130.13(10)
C59 O5 C70 117.75(15)
C36 N3 C39 108.93(14)
C36 N3 Si2 125.04(12)
C39 N3 Si2 124.82(12)
C41 N4 C44 111.75(13)
C41 N4 Si2 126.82(11)
C44 N4 Si2 120.79(11)
C37 C36 N3 108.43(16)
C37 C36 C45 130.50(17)
N3 C36 C45 121.07(15)
C36 C37 C38 107.96(16)
C36 C37 C46 124.46(19)
C38 C37 C46 127.57(17)
C39 C38 C37 108.14(16)
C39 C38 C48 129.13(18)
C37 C38 C48 122.72(17)
C38 C39 N3 106.53(15)
C38 C39 C40 132.42(16)
N3 C39 C40 120.99(14)
C41 C40 C39 122.05(15)
C41 C40 C49 121.31(17)
C39 C40 C49 116.63(15)
C40 C41 N4 122.52(15)
C40 C41 C42 131.77(16)
N4 C41 C42 105.54(14)
C43 C42 C41 109.68(15)
C43 C42 C50 123.92(17)
C41 C42 C50 126.10(16)
C42 C43 C51 127.98(17)
C42 C43 C44 111.38(15)
C51 C43 C44 120.63(16)
N4 C44 C43 101.49(13)
N4 C44 C53 110.17(13)
C43 C44 C53 111.40(14)
N4 C44 C54 109.98(13)
C43 C44 C54 111.99(14)
C53 C44 C54 111.40(14)
C36 C45 H45A 109.5
C36 C45 H45B 109.5
H45A C45 H45B 109.5
C36 C45 H45C 109.5
H45A C45 H45C 109.5
H45B C45 H45C 109.5
C37 C46 C47 113.86(16)
C37 C46 H46A 108.8
C47 C46 H46A 108.8
C37 C46 H46B 108.8
C47 C46 H46B 108.8
H46A C46 H46B 107.7
C46 C47 H47A 109.5
C46 C47 H47B 109.5
H47A C47 H47B 109.5
C46 C47 H47C 109.5
H47A C47 H47C 109.5
H47B C47 H47C 109.5
C38 C48 H48A 109.5
C38 C48 H48B 109.5
H48A C48 H48B 109.5
C38 C48 H48C 109.5
H48A C48 H48C 109.5
H48B C48 H48C 109.5
C40 C49 H49A 109.5
C40 C49 H49B 109.5
H49A C49 H49B 109.5
C40 C49 H49C 109.5
H49A C49 H49C 109.5
H49B C49 H49C 109.5
C42 C50 H50A 109.5
C42 C50 H50B 109.5
H50A C50 H50B 109.5
C42 C50 H50C 109.5
H50A C50 H50C 109.5
H50B C50 H50C 109.5
C43 C51 C52 114.36(18)
C43 C51 H51A 108.7
C52 C51 H51A 108.7
C43 C51 H51B 108.7
C52 C51 H51B 108.7
H51A C51 H51B 107.6
C51 C52 H52A 109.5
C51 C52 H52B 109.5
H52A C52 H52B 109.5
C51 C52 H52C 109.5
H52A C52 H52C 109.5
H52B C52 H52C 109.5
C44 C53 H53A 109.5
C44 C53 H53B 109.5
H53A C53 H53B 109.5
C44 C53 H53C 109.5
H53A C53 H53C 109.5
H53B C53 H53C 109.5
C55 C54 C44 115.63(14)
C55 C54 H54A 108.4
C44 C54 H54A 108.4
C55 C54 H54B 108.4
C44 C54 H54B 108.4
H54A C54 H54B 107.4
C54 C55 C56 113.66(14)
C54 C55 H55A 108.8
C56 C55 H55A 108.8
C54 C55 H55B 108.8
C56 C55 H55B 108.8
H55A C55 H55B 107.7
C55 C56 Si2 109.45(12)
C55 C56 H56A 109.8
Si2 C56 H56A 109.8
C55 C56 H56B 109.8
Si2 C56 H56B 109.8
H56A C56 H56B 108.2
O4 C57 C58 122.06(14)
O4 C57 C62 116.04(14)
C58 C57 C62 121.89(15)
C57 C58 C59 118.45(15)
C57 C58 H58 120.8
C59 C58 H58 120.8
O5 C59 C60 115.89(16)
O5 C59 C58 123.63(16)
C60 C59 C58 120.47(16)
C61 C60 C59 120.09(16)
C61 C60 H60 120.0
C59 C60 H60 120.0
C60 C61 C62 121.06(16)
C60 C61 H61 119.5
C62 C61 H61 119.5
C57 C62 C61 118.00(15)
C57 C62 C63 121.76(15)
C61 C62 C63 120.19(15)
O6 C63 C64 121.16(16)
O6 C63 C62 119.48(16)
C64 C63 C62 119.27(15)
C69 C64 C65 119.15(16)
C69 C64 C63 118.89(16)
C65 C64 C63 121.93(15)
C66 C65 C64 120.45(17)
C66 C65 H65 119.8
C64 C65 H65 119.8
C67 C66 C65 119.46(18)
C67 C66 H66 120.3
C65 C66 H66 120.3
C68 C67 C66 120.35(18)
C68 C67 H67 119.8
C66 C67 H67 119.8
C67 C68 C69 120.51(18)
C67 C68 H68 119.7
C69 C68 H68 119.7
C68 C69 C64 120.07(18)
C68 C69 H69 120.0
C64 C69 H69 120.0
O5 C70 H70A 109.5
O5 C70 H70B 109.5
H70A C70 H70B 109.5
O5 C70 H70C 109.5
H70A C70 H70C 109.5
H70B C70 H70C 109.5
O7 Si3 N6 115.08(7)
O7 Si3 N5 109.94(7)
N6 Si3 N5 100.76(7)
O7 Si3 C91 105.12(8)
N6 Si3 C91 106.70(9)
N5 Si3 C91 119.66(8)
C92 O7 Si3 127.50(10)
C94 O8 C105 117.73(14)
C71 N5 C74 108.49(13)
C71 N5 Si3 125.29(12)
C74 N5 Si3 124.01(11)
C76 N6 C79 111.79(14)
C76 N6 Si3 126.90(12)
C79 N6 Si3 120.84(12)
C72 C71 N5 108.93(15)
C72 C71 C80 130.65(17)
N5 C71 C80 120.42(16)
C71 C72 C73 107.81(16)
C71 C72 C81 125.24(17)
C73 C72 C81 126.95(17)
C74 C73 C72 107.86(15)
C74 C73 C83 128.98(16)
C72 C73 C83 123.08(16)
C73 C74 N5 106.91(14)
C73 C74 C75 132.16(15)
N5 C74 C75 120.88(14)
C76 C75 C74 122.24(15)
C76 C75 C84 121.54(16)
C74 C75 C84 116.20(15)
C75 C76 N6 122.30(15)
C75 C76 C77 131.98(16)
N6 C76 C77 105.60(14)
C78 C77 C76 109.89(18)
C78 C77 C85 123.69(19)
C76 C77 C85 126.40(17)
C77 C78 C79 111.50(17)
C77 C78 C86A 132.1(2)
C79 C78 C86A 113.5(2)
C77 C78 C86 120.6(3)
C79 C78 C86 125.6(2)
N6 C79 C78 101.12(15)
N6 C79 C88 110.36(15)
C78 C79 C88 110.55(19)
N6 C79 C89 109.52(18)
C78 C79 C89 113.42(18)
C88 C79 C89 111.41(16)
C71 C80 H80A 109.5
C71 C80 H80B 109.5
H80A C80 H80B 109.5
C71 C80 H80C 109.5
H80A C80 H80C 109.5
H80B C80 H80C 109.5
C72 C81 C82 113.89(16)
C72 C81 H81A 108.8
C82 C81 H81A 108.8
C72 C81 H81B 108.8
C82 C81 H81B 108.8
H81A C81 H81B 107.7
C81 C82 H82A 109.5
C81 C82 H82B 109.5
H82A C82 H82B 109.5
C81 C82 H82C 109.5
H82A C82 H82C 109.5
H82B C82 H82C 109.5
C73 C83 H83A 109.5
C73 C83 H83B 109.5
H83A C83 H83B 109.5
C73 C83 H83C 109.5
H83A C83 H83C 109.5
H83B C83 H83C 109.5
C75 C84 H84A 109.5
C75 C84 H84B 109.5
H84A C84 H84B 109.5
C75 C84 H84C 109.5
H84A C84 H84C 109.5
H84B C84 H84C 109.5
C77 C85 H85A 109.5
C77 C85 H85B 109.5
H85A C85 H85B 109.5
C77 C85 H85C 109.5
H85A C85 H85C 109.5
H85B C85 H85C 109.5
C87 C86 C78 107.1(3)
C87 C86 H86A 110.3
C78 C86 H86A 110.3
C87 C86 H86B 110.3
C78 C86 H86B 110.3
H86A C86 H86B 108.6
C87A C86A C78 101.6(3)
C87A C86A H86C 111.4
C78 C86A H86C 111.4
C87A C86A H86D 111.4
C78 C86A H86D 111.4
H86C C86A H86D 109.3
C86A C87A H87D 109.5
C86A C87A H87E 109.5
H87D C87A H87E 109.5
C86A C87A H87F 109.5
H87D C87A H87F 109.5
H87E C87A H87F 109.5
C79 C88 H88A 109.5
C79 C88 H88B 109.5
H88A C88 H88B 109.5
C79 C88 H88C 109.5
H88A C88 H88C 109.5
H88B C88 H88C 109.5
C90 C89 C79 115.10(16)
C90 C89 H89A 108.5
C79 C89 H89A 108.5
C90 C89 H89B 108.5
C79 C89 H89B 108.5
H89A C89 H89B 107.5
C89 C90 C91 114.13(17)
C89 C90 H90A 108.7
C91 C90 H90A 108.7
C89 C90 H90B 108.7
C91 C90 H90B 108.7
H90A C90 H90B 107.6
C90 C91 Si3 110.09(15)
C90 C91 H91A 109.6
Si3 C91 H91A 109.6
C90 C91 H91B 109.6
Si3 C91 H91B 109.6
H91A C91 H91B 108.2
O7 C92 C93 121.89(14)
O7 C92 C97 117.20(15)
C93 C92 C97 120.87(16)
C92 C93 C94 120.00(15)
C92 C93 H93 120.0
C94 C93 H93 120.0
O8 C94 C95 124.98(16)
O8 C94 C93 114.82(15)
C95 C94 C93 120.20(16)
C96 C95 C94 118.75(17)
C96 C95 H95 120.6
C94 C95 H95 120.6
C95 C96 C97 122.57(16)
C95 C96 H96 118.7
C97 C96 H96 118.7
C96 C97 C92 117.48(16)
C96 C97 C98 118.35(16)
C92 C97 C98 124.15(17)
O9 C98 C97 119.68(18)
O9 C98 C99 119.69(18)
C97 C98 C99 120.40(16)
C104 C99 C100 119.04(18)
C104 C99 C98 121.27(17)
C100 C99 C98 119.51(17)
C101 C100 C99 120.50(19)
C101 C100 H100 119.7
C99 C100 H100 119.7
C100 C101 C102 120.0(2)
C100 C101 H101 120.0
C102 C101 H101 120.0
C103 C102 C101 120.11(19)
C103 C102 H102 119.9
C101 C102 H102 119.9
C102 C103 C104 119.89(18)
C102 C103 H103 120.1
C104 C103 H103 120.1
C103 C104 C99 120.46(17)
C103 C104 H104 119.8
C99 C104 H104 119.8
O8 C105 H10D 109.5
O8 C105 H10E 109.5
H10D C105 H10E 109.5
O8 C105 H10F 109.5
H10D C105 H10F 109.5
H10E C105 H10F 109.5

loop_
_geom_bond_atom_site_label_1
_geom_bond_atom_site_label_2
_geom_bond_distance
Si1 O1 1.6521(12)
Si1 N2 1.6904(14)
Si1 N1 1.7247(14)
Si1 C21 1.8433(17)
O1 C22 1.383(2)
O2 C24 1.349(2)
O2 C35 1.431(2)
O3 C28 1.222(2)
N1 C1 1.391(2)
N1 C4 1.411(2)
N2 C6 1.415(2)
N2 C9 1.4822(19)
C1 C2 1.370(3)
C1 C10 1.490(3)
C2 C3 1.421(3)
C2 C11 1.504(3)
C3 C4 1.395(2)
C3 C13 1.510(3)
C4 C5 1.462(2)
C5 C6 1.363(2)
C5 C14 1.513(2)
C6 C7 1.477(2)
C7 C8 1.344(2)
C7 C15 1.501(2)
C8 C16 1.496(2)
C8 C9 1.506(2)
C9 C18 1.538(2)
C9 C19 1.544(2)
C10 H10A 0.9800
C10 H10B 0.9800
C10 H10C 0.9800
C11 C12 1.519(3)
C11 H11A 0.9900
C11 H11B 0.9900
C12 H12A 0.9800
C12 H12B 0.9800
C12 H12C 0.9800
C13 H13A 0.9800
C13 H13B 0.9800
C13 H13C 0.9800
C14 H14A 0.9800
C14 H14B 0.9800
C14 H14C 0.9800
C15 H15A 0.9800
C15 H15B 0.9800
C15 H15C 0.9800
C16 C17 1.531(3)
C16 H16A 0.9900
C16 H16B 0.9900
C17 H17A 0.9800
C17 H17B 0.9800
C17 H17C 0.9800
C18 H18A 0.9800
C18 H18B 0.9800
C18 H18C 0.9800
C19 C20 1.535(2)
C19 H19A 0.9900
C19 H19B 0.9900
C20 C21 1.546(2)
C20 H20A 0.9900
C20 H20B 0.9900
C21 H21A 0.9900
C21 H21B 0.9900
C22 C23 1.377(2)
C22 C27 1.407(2)
C23 C24 1.397(2)
C23 H23 0.9500
C24 C25 1.388(2)
C25 C26 1.376(3)
C25 H25 0.9500
C26 C27 1.397(3)
C26 H26 0.9500
C27 C28 1.487(3)
C28 C29 1.491(3)
C29 C34 1.391(3)
C29 C30 1.392(3)
C30 C31 1.385(3)
C30 H30 0.9500
C31 C32 1.381(3)
C31 H31 0.9500
C32 C33 1.372(3)
C32 H32 0.9500
C33 C34 1.379(3)
C33 H33 0.9500
C34 H34 0.9500
C35 H35A 0.9800
C35 H35B 0.9800
C35 H35C 0.9800
Si2 O4 1.6447(11)
Si2 N4 1.6913(14)
Si2 N3 1.7258(14)
Si2 C56 1.8427(17)
O4 C57 1.3756(19)
O5 C59 1.361(2)
O5 C70 1.413(2)
O6 C63 1.222(2)
N3 C36 1.391(2)
N3 C39 1.412(2)
N4 C41 1.411(2)
N4 C44 1.481(2)
C36 C37 1.374(2)
C36 C45 1.493(3)
C37 C38 1.422(3)
C37 C46 1.510(3)
C38 C39 1.399(2)
C38 C48 1.509(2)
C39 C40 1.464(2)
C40 C41 1.371(2)
C40 C49 1.511(2)
C41 C42 1.480(2)
C42 C43 1.347(3)
C42 C50 1.503(2)
C43 C51 1.502(3)
C43 C44 1.506(2)
C44 C53 1.541(2)
C44 C54 1.551(2)
C45 H45A 0.9800
C45 H45B 0.9800
C45 H45C 0.9800
C46 C47 1.514(3)
C46 H46A 0.9900
C46 H46B 0.9900
C47 H47A 0.9800
C47 H47B 0.9800
C47 H47C 0.9800
C48 H48A 0.9800
C48 H48B 0.9800
C48 H48C 0.9800
C49 H49A 0.9800
C49 H49B 0.9800
C49 H49C 0.9800
C50 H50A 0.9800
C50 H50B 0.9800
C50 H50C 0.9800
C51 C52 1.524(3)
C51 H51A 0.9900
C51 H51B 0.9900
C52 H52A 0.9800
C52 H52B 0.9800
C52 H52C 0.9800
C53 H53A 0.9800
C53 H53B 0.9800
C53 H53C 0.9800
C54 C55 1.533(3)
C54 H54A 0.9900
C54 H54B 0.9900
C55 C56 1.547(2)
C55 H55A 0.9900
C55 H55B 0.9900
C56 H56A 0.9900
C56 H56B 0.9900
C57 C58 1.385(2)
C57 C62 1.394(2)
C58 C59 1.399(2)
C58 H58 0.9500
C59 C60 1.386(3)
C60 C61 1.371(3)
C60 H60 0.9500
C61 C62 1.400(2)
C61 H61 0.9500
C62 C63 1.496(2)
C63 C64 1.493(2)
C64 C69 1.389(2)
C64 C65 1.393(2)
C65 C66 1.388(3)
C65 H65 0.9500
C66 C67 1.380(3)
C66 H66 0.9500
C67 C68 1.377(3)
C67 H67 0.9500
C68 C69 1.378(3)
C68 H68 0.9500
C69 H69 0.9500
C70 H70A 0.9800
C70 H70B 0.9800
C70 H70C 0.9800
Si3 O7 1.6524(12)
Si3 N6 1.6904(15)
Si3 N5 1.7232(14)
Si3 C91 1.8420(19)
O7 C92 1.378(2)
O8 C94 1.355(2)
O8 C105 1.433(2)
O9 C98 1.215(2)
N5 C71 1.388(2)
N5 C74 1.416(2)
N6 C76 1.412(2)
N6 C79 1.480(2)
C71 C72 1.369(2)
C71 C80 1.492(3)
C72 C73 1.430(3)
C72 C81 1.509(3)
C73 C74 1.392(2)
C73 C83 1.509(2)
C74 C75 1.461(2)
C75 C76 1.366(2)
C75 C84 1.508(2)
C76 C77 1.472(2)
C77 C78 1.340(3)
C77 C85 1.507(3)
C78 C79 1.510(3)
C78 C86A 1.545(3)
C78 C86 1.546(3)
C79 C88 1.535(3)
C79 C89 1.546(3)
C80 H80A 0.9800
C80 H80B 0.9800
C80 H80C 0.9800
C81 C82 1.522(3)
C81 H81A 0.9900
C81 H81B 0.9900
C82 H82A 0.9800
C82 H82B 0.9800
C82 H82C 0.9800
C83 H83A 0.9800
C83 H83B 0.9800
C83 H83C 0.9800
C84 H84A 0.9800
C84 H84B 0.9800
C84 H84C 0.9800
C85 H85A 0.9800
C85 H85B 0.9800
C85 H85C 0.9800
C86 C87 1.536(4)
C86 H86A 0.9900
C86 H86B 0.9900
C87 H87A 0.9800
C87 H87B 0.9800
C87 H87C 0.9800
C86A C87A 1.536(4)
C86A H86C 0.9900
C86A H86D 0.9900
C87A H87D 0.9800
C87A H87E 0.9800
C87A H87F 0.9800
C88 H88A 0.9800
C88 H88B 0.9800
C88 H88C 0.9800
C89 C90 1.532(4)
C89 H89A 0.9900
C89 H89B 0.9900
C90 C91 1.543(3)
C90 H90A 0.9900
C90 H90B 0.9900
C91 H91A 0.9900
C91 H91B 0.9900
C92 C93 1.379(2)
C92 C97 1.403(2)
C93 C94 1.400(2)
C93 H93 0.9500
C94 C95 1.389(2)
C95 C96 1.380(3)
C95 H95 0.9500
C96 C97 1.396(3)
C96 H96 0.9500
C97 C98 1.487(3)
C98 C99 1.498(3)
C99 C104 1.389(3)
C99 C100 1.390(3)
C100 C101 1.382(3)
C100 H100 0.9500
C101 C102 1.384(3)
C101 H101 0.9500
C102 C103 1.380(3)
C102 H102 0.9500
C103 C104 1.387(3)
C103 H103 0.9500
C104 H104 0.9500
C105 H10D 0.9800
C105 H10E 0.9800
C105 H10F 0.9800

loop_
_geom_torsion_atom_site_label_1
_geom_torsion_atom_site_label_2
_geom_torsion_atom_site_label_3
_geom_torsion_atom_site_label_4
_geom_torsion
N2 Si1 O1 C22 -69.51(14)
N1 Si1 O1 C22 43.50(14)
C21 Si1 O1 C22 172.99(13)
O1 Si1 N1 C1 57.02(15)
N2 Si1 N1 C1 179.58(13)
C21 Si1 N1 C1 -64.56(16)
O1 Si1 N1 C4 -113.66(13)
N2 Si1 N1 C4 8.90(14)
C21 Si1 N1 C4 124.77(13)
O1 Si1 N2 C6 116.26(13)
N1 Si1 N2 C6 -1.76(14)
C21 Si1 N2 C6 -126.78(14)
O1 Si1 N2 C9 -76.49(13)
N1 Si1 N2 C9 165.49(11)
C21 Si1 N2 C9 40.47(13)
C4 N1 C1 C2 -1.05(19)
Si1 N1 C1 C2 -173.03(12)
C4 N1 C1 C10 175.05(16)
Si1 N1 C1 C10 3.1(2)
N1 C1 C2 C3 0.92(19)
C10 C1 C2 C3 -174.74(19)
N1 C1 C2 C11 -179.97(16)
C10 C1 C2 C11 4.4(3)
C1 C2 C3 C4 -0.4(2)
C11 C2 C3 C4 -179.52(17)
C1 C2 C3 C13 177.31(17)
C11 C2 C3 C13 -1.8(3)
C2 C3 C4 N1 -0.20(18)
C13 C3 C4 N1 -177.75(18)
C2 C3 C4 C5 -177.86(17)
C13 C3 C4 C5 4.6(3)
C1 N1 C4 C3 0.77(18)
Si1 N1 C4 C3 172.71(11)
C1 N1 C4 C5 178.74(14)
Si1 N1 C4 C5 -9.3(2)
C3 C4 C5 C6 178.15(17)
N1 C4 C5 C6 0.8(2)
C3 C4 C5 C14 -2.3(3)
N1 C4 C5 C14 -179.72(15)
C4 C5 C6 N2 6.6(2)
C14 C5 C6 N2 -172.90(16)
C4 C5 C6 C7 -168.20(16)
C14 C5 C6 C7 12.3(3)
C9 N2 C6 C5 -173.63(14)
Si1 N2 C6 C5 -5.5(2)
C9 N2 C6 C7 2.33(17)
Si1 N2 C6 C7 170.48(11)
C5 C6 C7 C8 173.15(17)
N2 C6 C7 C8 -2.29(18)
C5 C6 C7 C15 -3.9(3)
N2 C6 C7 C15 -179.31(16)
C6 C7 C8 C16 -179.91(16)
C15 C7 C8 C16 -2.8(3)
C6 C7 C8 C9 1.41(19)
C15 C7 C8 C9 178.54(16)
C6 N2 C9 C8 -1.51(16)
Si1 N2 C9 C8 -170.59(10)
C6 N2 C9 C18 -120.52(14)
Si1 N2 C9 C18 70.40(15)
C6 N2 C9 C19 116.79(14)
Si1 N2 C9 C19 -52.28(16)
C7 C8 C9 N2 0.01(18)
C16 C8 C9 N2 -178.78(15)
C7 C8 C9 C18 117.86(16)
C16 C8 C9 C18 -60.9(2)
C7 C8 C9 C19 -116.42(16)
C16 C8 C9 C19 64.8(2)
C1 C2 C11 C12 89.6(3)
C3 C2 C11 C12 -91.4(3)
C7 C8 C16 C17 -79.8(2)
C9 C8 C16 C17 98.8(2)
N2 C9 C19 C20 61.16(18)
C8 C9 C19 C20 172.70(14)
C18 C9 C19 C20 -61.10(19)
C9 C19 C20 C21 -62.8(2)
C19 C20 C21 Si1 48.11(18)
O1 Si1 C21 C20 87.84(13)
N2 Si1 C21 C20 -35.82(14)
N1 Si1 C21 C20 -148.60(11)
Si1 O1 C22 C23 21.6(2)
Si1 O1 C22 C27 -156.22(13)
O1 C22 C23 C24 -175.70(15)
C27 C22 C23 C24 2.0(3)
C35 O2 C24 C25 -4.0(3)
C35 O2 C24 C23 176.96(16)
C22 C23 C24 O2 -179.75(15)
C22 C23 C24 C25 1.1(3)
O2 C24 C25 C26 178.62(17)
C23 C24 C25 C26 -2.4(3)
C24 C25 C26 C27 0.5(3)
C25 C26 C27 C22 2.6(3)
C25 C26 C27 C28 180.00(18)
C23 C22 C27 C26 -3.8(3)
O1 C22 C27 C26 173.98(15)
C23 C22 C27 C28 179.01(17)
O1 C22 C27 C28 -3.2(3)
C26 C27 C28 O3 -32.8(3)
C22 C27 C28 O3 144.4(2)
C26 C27 C28 C29 142.12(18)
C22 C27 C28 C29 -40.7(3)
O3 C28 C29 C34 -25.1(3)
C27 C28 C29 C34 160.04(17)
O3 C28 C29 C30 149.7(2)
C27 C28 C29 C30 -25.2(3)
C34 C29 C30 C31 0.9(3)
C28 C29 C30 C31 -173.83(17)
C29 C30 C31 C32 -0.8(3)
C30 C31 C32 C33 -0.1(3)
C31 C32 C33 C34 0.8(3)
C32 C33 C34 C29 -0.7(3)
C30 C29 C34 C33 -0.2(3)
C28 C29 C34 C33 174.68(19)
N4 Si2 O4 C57 -78.71(15)
N3 Si2 O4 C57 34.38(15)
C56 Si2 O4 C57 164.76(14)
O4 Si2 N3 C36 56.81(15)
N4 Si2 N3 C36 179.04(13)
C56 Si2 N3 C36 -64.25(16)
O4 Si2 N3 C39 -109.21(13)
N4 Si2 N3 C39 13.03(14)
C56 Si2 N3 C39 129.73(13)
O4 Si2 N4 C41 115.63(13)
N3 Si2 N4 C41 -2.42(15)
C56 Si2 N4 C41 -129.05(14)
O4 Si2 N4 C44 -74.29(13)
N3 Si2 N4 C44 167.67(12)
C56 Si2 N4 C44 41.04(14)
C39 N3 C36 C37 -0.51(19)
Si2 N3 C36 C37 -168.40(12)
C39 N3 C36 C45 -179.88(15)
Si2 N3 C36 C45 12.2(2)
N3 C36 C37 C38 0.39(19)
C45 C36 C37 C38 179.67(18)
N3 C36 C37 C46 -178.70(15)
C45 C36 C37 C46 0.6(3)
C36 C37 C38 C39 -0.12(19)
C46 C37 C38 C39 178.93(16)
C36 C37 C38 C48 179.30(16)
C46 C37 C38 C48 -1.6(3)
C37 C38 C39 N3 -0.19(18)
C48 C38 C39 N3 -179.56(17)
C37 C38 C39 C40 -177.37(17)
C48 C38 C39 C40 3.3(3)
C36 N3 C39 C38 0.43(18)
Si2 N3 C39 C38 168.35(11)
C36 N3 C39 C40 178.00(14)
Si2 N3 C39 C40 -14.1(2)
C38 C39 C40 C41 178.84(17)
N3 C39 C40 C41 2.0(2)
C38 C39 C40 C49 -0.8(3)
N3 C39 C40 C49 -177.68(15)
C39 C40 C41 N4 9.0(2)
C49 C40 C41 N4 -171.35(16)
C39 C40 C41 C42 -165.48(16)
C49 C40 C41 C42 14.2(3)
C44 N4 C41 C40 -178.73(15)
Si2 N4 C41 C40 -7.9(2)
C44 N4 C41 C42 -3.01(17)
Si2 N4 C41 C42 167.83(11)
C40 C41 C42 C43 175.82(18)
N4 C41 C42 C43 0.66(19)
C40 C41 C42 C50 1.8(3)
N4 C41 C42 C50 -173.34(17)
C41 C42 C43 C51 -177.62(18)
C50 C42 C43 C51 -3.5(3)
C41 C42 C43 C44 1.9(2)
C50 C42 C43 C44 176.04(17)
C41 N4 C44 C43 3.93(17)
Si2 N4 C44 C43 -167.54(11)
C41 N4 C44 C53 -114.19(15)
Si2 N4 C44 C53 74.34(16)
C41 N4 C44 C54 122.64(14)
Si2 N4 C44 C54 -48.82(17)
C42 C43 C44 N4 -3.49(18)
C51 C43 C44 N4 176.05(16)
C42 C43 C44 C53 113.73(17)
C51 C43 C44 C53 -66.7(2)
C42 C43 C44 C54 -120.76(16)
C51 C43 C44 C54 58.8(2)
C36 C37 C46 C47 87.4(2)
C38 C37 C46 C47 -91.5(2)
C42 C43 C51 C52 -79.5(3)
C44 C43 C51 C52 101.0(2)
N4 C44 C54 C55 57.47(19)
C43 C44 C54 C55 169.52(15)
C53 C44 C54 C55 -64.98(19)
C44 C54 C55 C56 -63.8(2)
C54 C55 C56 Si2 52.50(17)
O4 Si2 C56 C55 82.84(13)
N4 Si2 C56 C55 -39.75(14)
N3 Si2 C56 C55 -153.58(11)
Si2 O4 C57 C58 26.3(2)
Si2 O4 C57 C62 -152.86(12)
O4 C57 C58 C59 -178.40(14)
C62 C57 C58 C59 0.7(2)
C70 O5 C59 C60 175.82(17)
C70 O5 C59 C58 -4.2(3)
C57 C58 C59 O5 -179.22(15)
C57 C58 C59 C60 0.7(2)
O5 C59 C60 C61 179.10(16)
C58 C59 C60 C61 -0.9(3)
C59 C60 C61 C62 -0.4(3)
O4 C57 C62 C61 177.20(14)
C58 C57 C62 C61 -1.9(2)
O4 C57 C62 C63 -0.2(2)
C58 C57 C62 C63 -179.34(15)
C60 C61 C62 C57 1.8(3)
C60 C61 C62 C63 179.25(16)
C57 C62 C63 O6 115.8(2)
C61 C62 C63 O6 -61.5(2)
C57 C62 C63 C64 -67.5(2)
C61 C62 C63 C64 115.13(18)
O6 C63 C64 C69 1.0(3)
C62 C63 C64 C69 -175.57(16)
O6 C63 C64 C65 178.78(17)
C62 C63 C64 C65 2.2(2)
C69 C64 C65 C66 -0.7(3)
C63 C64 C65 C66 -178.45(17)
C64 C65 C66 C67 1.7(3)
C65 C66 C67 C68 -1.5(3)
C66 C67 C68 C69 0.2(3)
C67 C68 C69 C64 0.8(3)
C65 C64 C69 C68 -0.5(3)
C63 C64 C69 C68 177.29(17)
N6 Si3 O7 C92 71.00(14)
N5 Si3 O7 C92 -41.90(14)
C91 Si3 O7 C92 -171.93(14)
O7 Si3 N5 C71 -57.05(15)
N6 Si3 N5 C71 -178.91(13)
C91 Si3 N5 C71 64.67(17)
O7 Si3 N5 C74 104.08(13)
N6 Si3 N5 C74 -17.78(14)
C91 Si3 N5 C74 -134.20(14)
O7 Si3 N6 C76 -112.14(14)
N5 Si3 N6 C76 6.03(15)
C91 Si3 N6 C76 131.69(14)
O7 Si3 N6 C79 76.32(15)
N5 Si3 N6 C79 -165.51(13)
C91 Si3 N6 C79 -39.84(16)
C74 N5 C71 C72 0.02(18)
Si3 N5 C71 C72 163.60(12)
C74 N5 C71 C80 179.68(15)
Si3 N5 C71 C80 -16.7(2)
N5 C71 C72 C73 -0.47(19)
C80 C71 C72 C73 179.93(18)
N5 C71 C72 C81 179.10(15)
C80 C71 C72 C81 -0.5(3)
C71 C72 C73 C74 0.74(19)
C81 C72 C73 C74 -178.81(16)
C71 C72 C73 C83 -176.19(16)
C81 C72 C73 C83 4.3(3)
C72 C73 C74 N5 -0.72(18)
C83 C73 C74 N5 175.98(16)
C72 C73 C74 C75 176.59(16)
C83 C73 C74 C75 -6.7(3)
C71 N5 C74 C73 0.44(17)
Si3 N5 C74 C73 -163.39(11)
C71 N5 C74 C75 -177.24(14)
Si3 N5 C74 C75 18.9(2)
C73 C74 C75 C76 178.35(17)
N5 C74 C75 C76 -4.7(2)
C73 C74 C75 C84 -2.7(3)
N5 C74 C75 C84 174.30(15)
C74 C75 C76 N6 -7.7(3)
C84 C75 C76 N6 173.43(16)
C74 C75 C76 C77 167.70(18)
C84 C75 C76 C77 -11.2(3)
C79 N6 C76 C75 177.74(16)
Si3 N6 C76 C75 5.6(2)
C79 N6 C76 C77 1.3(2)
Si3 N6 C76 C77 -170.87(13)
C75 C76 C77 C78 -175.0(2)
N6 C76 C77 C78 0.9(2)
C75 C76 C77 C85 3.6(4)
N6 C76 C77 C85 179.6(2)
C76 C77 C78 C79 -2.8(3)
C85 C77 C78 C79 178.5(2)
C76 C77 C78 C86A 156.1(3)
C85 C77 C78 C86A -22.6(5)
C76 C77 C78 C86 -166.7(2)
C85 C77 C78 C86 14.6(4)
C76 N6 C79 C78 -2.7(2)
Si3 N6 C79 C78 170.00(15)
C76 N6 C79 C88 114.31(18)
Si3 N6 C79 C88 -73.0(2)
C76 N6 C79 C89 -122.68(16)
Si3 N6 C79 C89 50.04(18)
C77 C78 C79 N6 3.3(3)
C86A C78 C79 N6 -159.7(2)
C86 C78 C79 N6 166.3(3)
C77 C78 C79 C88 -113.6(2)
C86A C78 C79 C88 83.4(3)
C86 C78 C79 C88 49.4(3)
C77 C78 C79 C89 120.5(2)
C86A C78 C79 C89 -42.6(3)
C86 C78 C79 C89 -76.5(3)
C71 C72 C81 C82 -86.8(2)
C73 C72 C81 C82 92.7(2)
C77 C78 C86 C87 -85.8(4)
C79 C78 C86 C87 112.7(4)
C86A C78 C86 C87 35.8(4)
C77 C78 C86A C87A 91.1(4)
C79 C78 C86A C87A -110.3(3)
C86 C78 C86A C87A 10.1(4)
N6 C79 C89 C90 -59.4(2)
C78 C79 C89 C90 -171.53(18)
C88 C79 C89 C90 63.0(2)
C79 C89 C90 C91 64.0(2)
C89 C90 C91 Si3 -50.4(2)
O7 Si3 C91 C90 -85.69(15)
N6 Si3 C91 C90 36.96(16)
N5 Si3 C91 C90 150.24(13)
Si3 O7 C92 C93 -18.3(2)
Si3 O7 C92 C97 159.56(12)
O7 C92 C93 C94 175.04(14)
C97 C92 C93 C94 -2.7(2)
C105 O8 C94 C95 4.9(2)
C105 O8 C94 C93 -175.82(14)
C92 C93 C94 O8 -179.70(14)
C92 C93 C94 C95 -0.4(2)
O8 C94 C95 C96 -178.93(16)
C93 C94 C95 C96 1.8(2)
C94 C95 C96 C97 -0.2(3)
C95 C96 C97 C92 -2.8(3)
C95 C96 C97 C98 178.93(17)
O7 C92 C97 C96 -173.62(15)
C93 C92 C97 C96 4.3(2)
O7 C92 C97 C98 4.5(2)
C93 C92 C97 C98 -177.59(16)
C96 C97 C98 O9 43.9(3)
C92 C97 C98 O9 -134.2(2)
C96 C97 C98 C99 -130.65(19)
C92 C97 C98 C99 51.2(3)
O9 C98 C99 C104 -158.4(2)
C97 C98 C99 C104 16.1(3)
O9 C98 C99 C100 16.7(3)
C97 C98 C99 C100 -168.75(18)
C104 C99 C100 C101 0.6(3)
C98 C99 C100 C101 -174.59(19)
C99 C100 C101 C102 0.1(3)
C100 C101 C102 C103 -0.8(3)
C101 C102 C103 C104 0.8(3)
C102 C103 C104 C99 -0.1(3)
C100 C99 C104 C103 -0.6(3)
C98 C99 C104 C103 174.51(17)
